data_7233701
loop_
_publ_author_name
'Rajak, Sanil'
'Schott, Olivier'
'Kaur, Prabhjyot'
'Maris, Thierry'
'Hanan, Garry S.'
'Duong, Adam'

_publ_section_title
;
 Mimicking
 2,2&#x2032;:6&#x2032;,2&#x2032;&#x2032;:6&#x2032;&#x2032;,2&#x2032;&#x2032;&#x2032;-quaterpyridine
 complexes for the light-driven hydrogen evolution reaction: synthesis,
 structural, thermal and physicochemical characterizations
;
_journal_issue 48
_journal_name_full 'RSC Advances'
_journal_page_first 28153
_journal_paper_doi 10.1039/C9RA04303A
_journal_volume 9
_journal_year 2019
_chemical_formula_moiety '2(C16 H16 N13 Ni O4), 2(N O3)'
_chemical_formula_sum 'C32 H32 N28 Ni2 O14'
_chemical_formula_weight 1150.27
_space_group_crystal_system triclinic
_space_group_IT_number 2
_space_group_name_Hall '-P 1'
_space_group_name_H-M_alt 'P -1'
_symmetry_space_group_name_Hall '-P 1'
_symmetry_space_group_name_H-M 'P -1'
_atom_sites_solution_hydrogens mixed
_atom_sites_solution_primary dual
_audit_creation_date 2019-08-02
_audit_creation_method
;
Olex2 1.2
(compiled 2018.05.29 svn.r3508 for OlexSys, GUI svn.r5506)
;
_audit_update_record
;
2019-08-04 deposited with the CCDC.    2019-08-27 downloaded from the CCDC.
;
_cell_angle_alpha 95.139(3)
_cell_angle_beta 91.020(3)
_cell_angle_gamma 113.356(2)
_cell_formula_units_Z 1
_cell_length_a 9.6118(5)
_cell_length_b 11.7609(6)
_cell_length_c 14.1181(8)
_cell_measurement_reflns_used 9976
_cell_measurement_temperature 150
_cell_measurement_theta_max 55.056
_cell_measurement_theta_min 2.741
_cell_volume 1456.81(14)
_computing_cell_refinement
'SAINT (2013) V8.38A; Integration Software for Single Crystal Data. Bruker AXS Inc., Madison, WI 53719-1173.'
_computing_data_collection
;
APEX 2 (2013) Bruker AXS Inc., Madison, WI 53719-1173.
;
_computing_data_reduction
'SAINT (2013) V8.38A; Integration Software for Single Crystal Data. Bruker AXS Inc., Madison, WI 53719-1173.'
_computing_molecular_graphics 'Olex2 (Dolomanov et al., 2009)'
_computing_publication_material 'Olex2 (Dolomanov et al., 2009)'
_computing_structure_refinement 'XL (Sheldrick, 2008)'
_computing_structure_solution 'XT (Sheldrick, 2015)'
_diffrn_ambient_temperature 150
_diffrn_detector 'CMOS Area detector'
_diffrn_detector_area_resol_mean 10.24
_diffrn_detector_type 'Bruker Photon 100 CMOS Detector'
_diffrn_measured_fraction_theta_full 0.997
_diffrn_measured_fraction_theta_max 0.992
_diffrn_measurement_device 'k-geometry diffractometer'
_diffrn_measurement_device_type 'Bruker Venture Metaljet'
_diffrn_measurement_method '\w and \f scans'
_diffrn_radiation_collimation 'Focusing mirrors'
_diffrn_radiation_monochromator 'Helios MX Mirror Optics'
_diffrn_radiation_probe x-ray
_diffrn_radiation_type GaK\a
_diffrn_radiation_wavelength 1.34139
_diffrn_reflns_av_R_equivalents 0.0583
_diffrn_reflns_av_unetI/netI 0.0586
_diffrn_reflns_Laue_measured_fraction_full 0.997
_diffrn_reflns_Laue_measured_fraction_max 0.992
_diffrn_reflns_limit_h_max 12
_diffrn_reflns_limit_h_min -12
_diffrn_reflns_limit_k_max 15
_diffrn_reflns_limit_k_min -14
_diffrn_reflns_limit_l_max 18
_diffrn_reflns_limit_l_min -18
_diffrn_reflns_number 21341
_diffrn_reflns_point_group_measured_fraction_full 0.997
_diffrn_reflns_point_group_measured_fraction_max 0.992
_diffrn_reflns_theta_full 53.594
_diffrn_reflns_theta_max 60.837
_diffrn_reflns_theta_min 2.739
_diffrn_source 'Metal Jet'
_diffrn_source_target Ga
_diffrn_source_type 'Gallium Liquid Metal Jet Source'
_exptl_absorpt_coefficient_mu 3.961
_exptl_absorpt_correction_T_max 0.3027
_exptl_absorpt_correction_T_min 0.2118
_exptl_absorpt_correction_type multi-scan
_exptl_absorpt_process_details
'SADABS-2016/2 (Bruker,2016/2) was used for absorption correction. wR2(int) was 0.1511 before and 0.0773 after correction. The Ratio of minimum to maximum transmission is 0.6997. The \l/2 correction factor is Not present.'
_exptl_crystal_colour 'clear light colourless'
_exptl_crystal_colour_lustre clear
_exptl_crystal_colour_modifier light
_exptl_crystal_colour_primary colourless
_exptl_crystal_density_diffrn 1.311
_exptl_crystal_description Block
_exptl_crystal_F_000 588
_exptl_crystal_size_max 0.15
_exptl_crystal_size_mid 0.06
_exptl_crystal_size_min 0.06
_platon_squeeze_details
;
A solvent mask was calculated and 174 electrons were 
found in a volume of 438\%A^3 per unit cell.
This is consistent with the presence of 
a total of 4 DMSO per unit-cell 
and formula unit (Z=1).
;
_refine_diff_density_max 0.562
_refine_diff_density_min -0.514
_refine_diff_density_rms 0.070
_refine_ls_extinction_coef 0.0052(6)
_refine_ls_extinction_expression Fc^*^=kFc[1+0.001xFc^2^\l^3^/sin(2\q)]^-1/4^
_refine_ls_extinction_method 'SHELXL-2018/3 (Sheldrick 2018)'
_refine_ls_goodness_of_fit_ref 1.045
_refine_ls_hydrogen_treatment constr
_refine_ls_matrix_type full
_refine_ls_number_parameters 345
_refine_ls_number_reflns 6685
_refine_ls_number_restraints 0
_refine_ls_restrained_S_all 1.045
_refine_ls_R_factor_all 0.0689
_refine_ls_R_factor_gt 0.0554
_refine_ls_shift/su_max 0.001
_refine_ls_shift/su_mean 0.000
_refine_ls_structure_factor_coef Fsqd
_refine_ls_weighting_details 'w=1/[\s^2^(Fo^2^)+(0.0691P)^2^+1.0459P] where P=(Fo^2^+2Fc^2^)/3'
_refine_ls_weighting_scheme calc
_refine_ls_wR_factor_gt 0.1483
_refine_ls_wR_factor_ref 0.1569
_reflns_Friedel_coverage 0.000
_reflns_number_gt 5349
_reflns_number_total 6685
_reflns_threshold_expression 'I > 2\s(I)'
_cod_data_source_file c9ra04303a2.cif
_cod_data_source_block ada127
_cod_depositor_comments
;
The following automatic conversions were performed:

'_diffrn_radiation_probe' value 'X-ray' changed to 'x-ray' according
to
/home/data/users/saulius/crontab/automatic-downloads/rss-feeds/RSC/lib/dictionaries/cif_core.dic
dictionary named 'cif_core.dic' version 2.4.2 from 2011-04-26.

Automatic conversion script
Id: cif_fix_values 4973 2017-02-22 13:04:09Z antanas 
;
_cod_database_code 7233701
_shelx_shelxl_version_number 2018/3
_shelx_space_group_comment
;
The symmetry employed for this shelxl refinement is uniquely defined
by the following loop, which should always be used as a source of
symmetry information in preference to the above space-group names.
They are only intended as comments.
;
_shelx_estimated_absorpt_t_max 0.797
_shelx_estimated_absorpt_t_min 0.588
_olex2_refinement_description
;
1. Fixed Uiso
 At 1.2 times of:
  All C(H) groups, All N(H,H) groups
 At 1.5 times of:
  All O(H,H) groups
2.a Rotating group:
 O4(H4A,H4B)
2.b Aromatic/amide H refined with riding coordinates:
 C2(H2), C3(H3), C4(H4), C10(H10), C11(H11), C12(H12)
2.c X=CH2 refined with riding coordinates:
 N5(H5A,H5B), N6(H6A,H6B), N11(H11A,H11B), N12(H12A,H12B)
;
_platon_squeeze_void_probe_radius 1.20
_olex2_submission_special_instructions 'No special instructions were received'

loop_
_space_group_symop_operation_xyz
'x, y, z'
'-x, -y, -z'

loop_
_atom_site_label
_atom_site_type_symbol
_atom_site_fract_x
_atom_site_fract_y
_atom_site_fract_z
_atom_site_U_iso_or_equiv
_atom_site_adp_type
_atom_site_occupancy
_atom_site_site_symmetry_order
_atom_site_calc_flag
_atom_site_refinement_flags_posn
Ni1 Ni 0.65505(4) 0.79914(4) 0.83881(3) 0.03918(14) Uani 1 1 d .
C1 C 0.9780(3) 0.8851(3) 0.8903(2) 0.0434(7) Uani 1 1 d .
O1 O 0.6744(2) 0.97164(19) 0.90102(18) 0.0500(5) Uani 1 1 d .
N1 N 0.8808(3) 0.8848(2) 0.8210(2) 0.0418(6) Uani 1 1 d .
C2 C 1.1340(3) 0.9477(3) 0.8830(3) 0.0484(8) Uani 1 1 d .
H2 H 1.204067 0.947280 0.931191 0.058 Uiso 1 1 calc R
N2 N 0.6638(3) 0.8556(2) 0.6957(2) 0.0474(6) Uani 1 1 d .
O2 O 0.4862(3) 0.9702(3) 0.8122(3) 0.0781(9) Uani 1 1 d .
O3 O 0.6122(4) 1.1278(3) 0.9161(3) 0.0954(11) Uani 1 1 d .
N3 N 0.5790(4) 0.9022(3) 0.5498(3) 0.0660(9) Uani 1 1 d .
C3 C 1.1839(4) 1.0101(3) 0.8039(3) 0.0564(9) Uani 1 1 d .
H3 H 1.289761 1.053395 0.797633 0.068 Uiso 1 1 calc R
O4 O 0.6376(3) 0.62490(19) 0.77975(16) 0.0483(5) Uani 1 1 d .
H4A H 0.696977 0.630480 0.730881 0.072 Uiso 1 1 d GR
H4B H 0.542877 0.576333 0.757708 0.072 Uiso 1 1 d GR
C4 C 1.0820(4) 1.0107(3) 0.7336(3) 0.0534(8) Uani 1 1 d .
H4 H 1.116299 1.054350 0.679474 0.064 Uiso 1 1 calc R
N4 N 0.8403(3) 0.9994(3) 0.6012(2) 0.0530(7) Uani 1 1 d .
N5 N 0.4188(4) 0.7484(3) 0.6303(3) 0.0739(10) Uani 1 1 d .
H5A H 0.347899 0.734771 0.585273 0.089 Uiso 1 1 calc R
H5B H 0.398653 0.703203 0.678678 0.089 Uiso 1 1 calc R
C5 C 0.9287(3) 0.9458(3) 0.7446(2) 0.0444(7) Uani 1 1 d .
N6 N 0.7426(5) 1.0526(4) 0.4690(3) 0.0866(12) Uani 1 1 d .
H6A H 0.666610 1.042976 0.429009 0.104 Uiso 1 1 calc R
H6B H 0.834327 1.107864 0.461119 0.104 Uiso 1 1 calc R
C6 C 0.8030(4) 0.9343(3) 0.6758(3) 0.0470(7) Uani 1 1 d .
C7 C 0.5564(4) 0.8373(3) 0.6253(3) 0.0566(9) Uani 1 1 d .
N7 N 0.7490(3) 0.7726(2) 0.95918(19) 0.0403(5) Uani 1 1 d .
N8 N 0.4593(3) 0.7033(2) 0.91707(19) 0.0415(6) Uani 1 1 d .
C8 C 0.7187(4) 0.9829(3) 0.5422(3) 0.0610(9) Uani 1 1 d .
N9 N 0.2002(3) 0.5972(2) 0.9534(2) 0.0452(6) Uani 1 1 d .
C9 C 0.9017(3) 0.8145(3) 0.9696(2) 0.0416(7) Uani 1 1 d .
N10 N 0.4013(3) 0.5967(2) 1.0560(2) 0.0451(6) Uani 1 1 d .
C10 C 0.9706(4) 0.7888(3) 1.0471(3) 0.0496(8) Uani 1 1 d .
H10 H 1.078011 0.819430 1.055304 0.060 Uiso 1 1 calc R
N11 N 0.2636(3) 0.7116(3) 0.8262(2) 0.0611(8) Uani 1 1 d .
H11A H 0.166602 0.691787 0.812487 0.073 Uiso 1 1 calc R
H11B H 0.332305 0.759516 0.790531 0.073 Uiso 1 1 calc R
C11 C 0.8786(4) 0.7173(3) 1.1122(3) 0.0521(8) Uani 1 1 d .
H11 H 0.923390 0.697333 1.165360 0.063 Uiso 1 1 calc R
N12 N 0.1516(3) 0.4908(3) 1.0858(2) 0.0552(7) Uani 1 1 d .
H12A H 0.053626 0.466643 1.072558 0.066 Uiso 1 1 calc R
H12B H 0.183640 0.467392 1.136372 0.066 Uiso 1 1 calc R
C12 C 0.7204(4) 0.6738(3) 1.1009(3) 0.0504(8) Uani 1 1 d .
H12 H 0.656443 0.625336 1.145626 0.060 Uiso 1 1 calc R
N13 N 0.5890(3) 1.0241(3) 0.8765(3) 0.0604(8) Uani 1 1 d .
C13 C 0.6610(3) 0.7043(3) 1.0219(2) 0.0427(7) Uani 1 1 d .
C14 C 0.4950(3) 0.6651(3) 0.9979(2) 0.0422(7) Uani 1 1 d .
C15 C 0.2509(3) 0.5625(3) 1.0297(2) 0.0454(7) Uani 1 1 d .
C16 C 0.3061(3) 0.6696(3) 0.9002(3) 0.0450(7) Uani 1 1 d .
N14 N 0.9541(4) 0.6762(3) 0.6679(2) 0.0584(7) Uani 1 1 d .
O5 O 1.0708(4) 0.7284(3) 0.6259(3) 0.0805(9) Uani 1 1 d .
O6 O 0.8309(3) 0.6755(3) 0.6361(2) 0.0710(7) Uani 1 1 d .
O7 O 0.9561(3) 0.6275(3) 0.7428(2) 0.0699(7) Uani 1 1 d .

loop_
_atom_site_aniso_label
_atom_site_aniso_U_11
_atom_site_aniso_U_22
_atom_site_aniso_U_33
_atom_site_aniso_U_23
_atom_site_aniso_U_13
_atom_site_aniso_U_12
Ni1 0.0246(2) 0.0390(2) 0.0493(3) -0.00118(17) -0.00489(16) 0.00935(15)
C1 0.0282(13) 0.0422(15) 0.0575(19) -0.0069(13) -0.0048(13) 0.0142(11)
O1 0.0378(11) 0.0418(11) 0.0669(15) -0.0054(10) -0.0041(10) 0.0147(9)
N1 0.0266(11) 0.0413(12) 0.0546(15) -0.0027(11) -0.0050(10) 0.0126(10)
C2 0.0293(14) 0.0515(17) 0.061(2) -0.0034(15) -0.0086(14) 0.0155(13)
N2 0.0368(13) 0.0453(14) 0.0576(17) 0.0004(12) -0.0094(12) 0.0153(11)
O2 0.0407(13) 0.0681(17) 0.124(3) 0.0017(17) -0.0099(16) 0.0228(12)
O3 0.104(3) 0.0594(17) 0.130(3) -0.0136(18) 0.010(2) 0.0445(17)
N3 0.0584(18) 0.0532(17) 0.080(2) 0.0161(16) -0.0200(16) 0.0151(14)
C3 0.0298(15) 0.058(2) 0.077(3) 0.0034(18) 0.0044(16) 0.0137(14)
O4 0.0439(12) 0.0435(11) 0.0516(13) -0.0024(9) -0.0032(10) 0.0130(9)
C4 0.0376(16) 0.0550(19) 0.065(2) 0.0066(16) 0.0056(15) 0.0160(14)
N4 0.0478(15) 0.0503(15) 0.0605(18) 0.0076(13) -0.0013(13) 0.0191(12)
N5 0.0503(18) 0.0626(19) 0.092(3) 0.0212(18) -0.0269(17) 0.0038(15)
C5 0.0341(14) 0.0446(15) 0.0527(18) -0.0021(13) -0.0009(13) 0.0156(12)
N6 0.073(2) 0.085(3) 0.097(3) 0.040(2) -0.015(2) 0.021(2)
C6 0.0382(15) 0.0428(16) 0.058(2) -0.0019(14) -0.0025(14) 0.0160(13)
C7 0.0451(18) 0.0437(17) 0.078(2) 0.0036(16) -0.0167(17) 0.0158(14)
N7 0.0271(11) 0.0422(12) 0.0482(14) -0.0041(11) -0.0053(10) 0.0124(10)
N8 0.0279(11) 0.0423(13) 0.0500(15) 0.0018(11) -0.0002(10) 0.0103(10)
C8 0.057(2) 0.055(2) 0.069(2) 0.0104(18) -0.0077(18) 0.0192(17)
N9 0.0291(12) 0.0415(13) 0.0589(17) 0.0012(12) 0.0010(11) 0.0086(10)
C9 0.0293(13) 0.0405(14) 0.0511(17) -0.0068(13) -0.0075(12) 0.0126(11)
N10 0.0363(13) 0.0436(13) 0.0495(15) -0.0002(11) -0.0002(11) 0.0108(10)
C10 0.0329(14) 0.0534(18) 0.058(2) -0.0064(15) -0.0098(14) 0.0160(13)
N11 0.0248(12) 0.0706(19) 0.086(2) 0.0341(17) 0.0018(13) 0.0119(12)
C11 0.0485(18) 0.0576(19) 0.0506(19) 0.0003(15) -0.0111(15) 0.0231(15)
N12 0.0414(14) 0.0577(16) 0.0533(17) 0.0036(13) 0.0032(13) 0.0062(12)
C12 0.0473(18) 0.0485(17) 0.0535(19) -0.0011(14) -0.0051(15) 0.0187(14)
N13 0.0397(15) 0.0532(17) 0.088(2) 0.0006(16) 0.0063(15) 0.0196(13)
C13 0.0346(14) 0.0376(14) 0.0526(18) -0.0044(13) -0.0047(13) 0.0131(12)
C14 0.0332(14) 0.0368(14) 0.0516(18) -0.0038(12) -0.0008(13) 0.0108(11)
C15 0.0364(15) 0.0378(14) 0.0540(19) -0.0041(13) 0.0031(14) 0.0080(12)
C16 0.0272(13) 0.0427(15) 0.060(2) 0.0021(14) 0.0015(13) 0.0098(11)
N14 0.0478(16) 0.0639(18) 0.0603(19) 0.0018(15) -0.0043(14) 0.0204(14)
O5 0.0641(18) 0.0757(19) 0.100(2) 0.0237(17) 0.0151(17) 0.0223(15)
O6 0.0662(17) 0.099(2) 0.0588(16) 0.0011(14) -0.0090(13) 0.0467(16)
O7 0.0485(14) 0.095(2) 0.0659(17) 0.0214(15) -0.0051(13) 0.0258(14)

loop_
_atom_type_symbol
_atom_type_description
_atom_type_scat_dispersion_real
_atom_type_scat_dispersion_imag
_atom_type_scat_source
C C 0.0137 0.0067 'International Tables Vol C Tables 4.2.6.8 and 6.1.1.4'
H H 0.0000 0.0000 'International Tables Vol C Tables 4.2.6.8 and 6.1.1.4'
N N 0.0241 0.0134 'International Tables Vol C Tables 4.2.6.8 and 6.1.1.4'
Ni Ni -1.3355 3.2903 'International Tables Vol C Tables 4.2.6.8 and 6.1.1.4'
O O 0.0389 0.0241 'International Tables Vol C Tables 4.2.6.8 and 6.1.1.4'

loop_
_geom_angle_atom_site_label_1
_geom_angle_atom_site_label_2
_geom_angle_atom_site_label_3
_geom_angle
O1 Ni1 N2 92.65(10)
O1 Ni1 O4 178.47(9)
O1 Ni1 N8 92.00(9)
N1 Ni1 O1 85.36(9)
N1 Ni1 N2 76.50(11)
N1 Ni1 O4 94.46(9)
N1 Ni1 N8 154.59(11)
O4 Ni1 N2 88.77(10)
O4 Ni1 N8 87.52(9)
N7 Ni1 O1 89.70(10)
N7 Ni1 N1 77.25(11)
N7 Ni1 N2 153.36(10)
N7 Ni1 O4 88.78(9)
N7 Ni1 N8 77.47(10)
N8 Ni1 N2 128.90(10)
N1 C1 C2 120.2(3)
N1 C1 C9 113.2(3)
C2 C1 C9 126.6(3)
N13 O1 Ni1 123.2(2)
C1 N1 Ni1 118.3(2)
C5 N1 Ni1 119.8(2)
C5 N1 C1 121.7(3)
C1 C2 H2 120.9
C3 C2 C1 118.2(3)
C3 C2 H2 120.9
C6 N2 Ni1 113.1(2)
C6 N2 C7 113.0(3)
C7 N2 Ni1 133.7(2)
C8 N3 C7 115.8(3)
C2 C3 H3 119.5
C2 C3 C4 120.9(3)
C4 C3 H3 119.5
Ni1 O4 H4A 112.0
Ni1 O4 H4B 111.8
H4A O4 H4B 106.8
C3 C4 H4 121.0
C5 C4 C3 118.1(3)
C5 C4 H4 121.0
C6 N4 C8 113.2(3)
H5A N5 H5B 120.0
C7 N5 H5A 120.0
C7 N5 H5B 120.0
N1 C5 C4 120.8(3)
N1 C5 C6 113.6(3)
C4 C5 C6 125.6(3)
H6A N6 H6B 120.0
C8 N6 H6A 120.0
C8 N6 H6B 120.0
N2 C6 C5 115.4(3)
N4 C6 N2 127.3(3)
N4 C6 C5 117.3(3)
N3 C7 N2 124.6(3)
N5 C7 N2 118.6(4)
N5 C7 N3 116.7(3)
C9 N7 Ni1 118.7(2)
C13 N7 Ni1 119.89(19)
C13 N7 C9 121.0(3)
C14 N8 Ni1 112.87(19)
C14 N8 C16 113.7(3)
C16 N8 Ni1 133.4(2)
N3 C8 N4 125.4(4)
N3 C8 N6 116.8(4)
N6 C8 N4 117.9(4)
C16 N9 C15 116.1(3)
N7 C9 C1 112.3(3)
N7 C9 C10 120.7(3)
C10 C9 C1 127.0(3)
C14 N10 C15 114.2(3)
C9 C10 H10 120.9
C11 C10 C9 118.2(3)
C11 C10 H10 120.9
H11A N11 H11B 120.0
C16 N11 H11A 120.0
C16 N11 H11B 120.0
C10 C11 H11 119.6
C10 C11 C12 120.8(3)
C12 C11 H11 119.6
H12A N12 H12B 120.0
C15 N12 H12A 120.0
C15 N12 H12B 120.0
C11 C12 H12 121.4
C13 C12 C11 117.3(3)
C13 C12 H12 121.4
O2 N13 O1 119.5(3)
O3 N13 O1 118.2(3)
O3 N13 O2 122.3(3)
N7 C13 C12 122.0(3)
N7 C13 C14 113.4(3)
C12 C13 C14 124.6(3)
N8 C14 C13 115.8(3)
N10 C14 N8 127.3(3)
N10 C14 C13 116.9(3)
N9 C15 N10 124.6(3)
N12 C15 N9 119.2(3)
N12 C15 N10 116.2(3)
N9 C16 N8 123.9(3)
N11 C16 N8 117.0(3)
N11 C16 N9 119.1(3)
O5 N14 O6 119.1(3)
O5 N14 O7 121.9(3)
O7 N14 O6 119.0(3)

loop_
_geom_bond_atom_site_label_1
_geom_bond_atom_site_label_2
_geom_bond_distance
Ni1 O1 2.073(2)
Ni1 N1 2.029(2)
Ni1 N2 2.176(3)
Ni1 O4 2.083(2)
Ni1 N7 2.016(3)
Ni1 N8 2.156(3)
C1 N1 1.340(4)
C1 C2 1.395(4)
C1 C9 1.481(5)
O1 N13 1.266(4)
N1 C5 1.336(4)
C2 H2 0.9500
C2 C3 1.379(5)
N2 C6 1.343(4)
N2 C7 1.359(4)
O2 N13 1.254(4)
O3 N13 1.229(4)
N3 C7 1.338(5)
N3 C8 1.314(5)
C3 H3 0.9500
C3 C4 1.384(5)
O4 H4A 0.8938
O4 H4B 0.8929
C4 H4 0.9500
C4 C5 1.384(4)
N4 C6 1.328(5)
N4 C8 1.362(5)
N5 H5A 0.8800
N5 H5B 0.8800
N5 C7 1.329(5)
C5 C6 1.492(5)
N6 H6A 0.8800
N6 H6B 0.8800
N6 C8 1.343(5)
N7 C9 1.351(4)
N7 C13 1.326(4)
N8 C14 1.349(4)
N8 C16 1.375(4)
N9 C15 1.335(4)
N9 C16 1.334(4)
C9 C10 1.386(5)
N10 C14 1.305(4)
N10 C15 1.372(4)
C10 H10 0.9500
C10 C11 1.383(5)
N11 H11A 0.8800
N11 H11B 0.8800
N11 C16 1.318(4)
C11 H11 0.9500
C11 C12 1.400(5)
N12 H12A 0.8800
N12 H12B 0.8800
N12 C15 1.326(4)
C12 H12 0.9500
C12 C13 1.382(5)
C13 C14 1.498(4)
N14 O5 1.237(4)
N14 O6 1.255(4)
N14 O7 1.251(4)

loop_
_geom_hbond_atom_site_label_D
_geom_hbond_atom_site_label_H
_geom_hbond_atom_site_label_A
_geom_hbond_distance_DH
_geom_hbond_distance_HA
_geom_hbond_distance_DA
_geom_hbond_angle_DHA
_geom_hbond_site_symmetry_A
_geom_hbond_publ_flag
O4 H4A N14 0.89 2.51 3.316(4) 150.5 . yes
O4 H4A O6 0.89 1.84 2.719(4) 168.6 . yes
O4 H4A O7 0.89 2.51 3.104(4) 124.6 . yes
N5 H5B N11 0.88 2.49 3.148(5) 132.2 . yes
N6 H6A N3 0.88 2.70 3.348(5) 131.7 2_676 yes
N6 H6B O5 0.88 2.26 2.948(5) 134.6 2_776 yes
N11 H11A O7 0.88 2.05 2.907(4) 163.2 1_455 yes
N11 H11B O2 0.88 2.32 2.971(4) 131.3 . yes
N11 H11B N5 0.88 2.43 3.148(5) 138.5 . yes
N12 H12A N9 0.88 2.26 3.141(4) 177.0 2_567 yes
N12 H12B O7 0.88 2.28 2.900(4) 127.5 2_667 yes

loop_
_platon_squeeze_void_nr
_platon_squeeze_void_average_x
_platon_squeeze_void_average_y
_platon_squeeze_void_average_z
_platon_squeeze_void_volume
_platon_squeeze_void_count_electrons
_platon_squeeze_void_content
1 0.086 0.500 0.500 438 174 4*C2H6SO
